data_7024744
loop_
_publ_author_name
'Manna, Cesar M.'
'Tshuva, Edit Y.'

_publ_section_title
;
 Markedly different cytotoxicity of the two enantiomers of
 C(2)-symmetrical Ti(IV) phenolato complexes; mechanistic implications.
;
_journal_issue 5
_journal_name_full 'Dalton transactions (Cambridge, England : 2003)'
_journal_page_first 1182
_journal_page_last 1184
_journal_paper_doi 10.1039/b920786b
_journal_volume 39
_journal_year 2010
_chemical_absolute_configuration ad
_chemical_formula_moiety 'C28 H42 N2 O4 Ti'
_chemical_formula_sum 'C28 H42 N2 O4 Ti'
_chemical_formula_weight 518.54
_chemical_name_systematic
;
?
;
_space_group_IT_number 96
_symmetry_cell_setting tetragonal
_symmetry_space_group_name_Hall 'P 4nw 2abw'
_symmetry_space_group_name_H-M 'P 43 21 2'
_atom_sites_solution_hydrogens geom
_atom_sites_solution_primary direct
_atom_sites_solution_secondary difmap
_audit_creation_method SHELXL-97
_cell_angle_alpha 90.00
_cell_angle_beta 90.00
_cell_angle_gamma 90.00
_cell_formula_units_Z 4
_cell_length_a 10.0092(4)
_cell_length_b 10.0092(4)
_cell_length_c 28.225(2)
_cell_measurement_reflns_used 9814
_cell_measurement_temperature 173(1)
_cell_measurement_theta_max 27.93
_cell_measurement_theta_min 2.16
_cell_volume 2827.7(3)
_computing_cell_refinement 'Bruker SMART'
_computing_data_collection 'Bruker SMART'
_computing_data_reduction 'Bruker SAINT'
_computing_molecular_graphics 'Bruker SHELXTL'
_computing_publication_material 'Bruker SHELXTL'
_computing_structure_refinement 'SHELXL-97 (Sheldrick, 1997)'
_computing_structure_solution 'SHELXS-97 (Sheldrick, 1990)'
_diffrn_ambient_temperature 173(1)
_diffrn_measured_fraction_theta_full 0.999
_diffrn_measured_fraction_theta_max 0.999
_diffrn_measurement_device_type 'CCD area detector'
_diffrn_measurement_method 'phi and omega scans'
_diffrn_radiation_monochromator graphite
_diffrn_radiation_source 'fine-focus sealed tube'
_diffrn_radiation_type MoK\a
_diffrn_radiation_wavelength 0.71073
_diffrn_reflns_av_R_equivalents 0.0310
_diffrn_reflns_av_sigmaI/netI 0.0174
_diffrn_reflns_limit_h_max 12
_diffrn_reflns_limit_h_min -12
_diffrn_reflns_limit_k_max 12
_diffrn_reflns_limit_k_min -12
_diffrn_reflns_limit_l_max 35
_diffrn_reflns_limit_l_min -35
_diffrn_reflns_number 30643
_diffrn_reflns_theta_full 26.99
_diffrn_reflns_theta_max 26.99
_diffrn_reflns_theta_min 2.16
_exptl_absorpt_coefficient_mu 0.336
_exptl_absorpt_correction_type none
_exptl_crystal_colour colorless
_exptl_crystal_density_diffrn 1.218
_exptl_crystal_density_method 'not measured'
_exptl_crystal_description shapeless
_exptl_crystal_F_000 1112
_exptl_crystal_size_max 0.45
_exptl_crystal_size_mid 0.40
_exptl_crystal_size_min 0.36
_refine_diff_density_max 0.902
_refine_diff_density_min -0.298
_refine_diff_density_rms 0.092
_refine_ls_abs_structure_details 'Flack H D (1983), Acta Cryst. A39, 876-881'
_refine_ls_abs_structure_Flack 0.05(7)
_refine_ls_extinction_method none
_refine_ls_goodness_of_fit_ref 1.082
_refine_ls_hydrogen_treatment mixed
_refine_ls_matrix_type full
_refine_ls_number_parameters 165
_refine_ls_number_reflns 3089
_refine_ls_number_restraints 2
_refine_ls_restrained_S_all 1.093
_refine_ls_R_factor_all 0.0940
_refine_ls_R_factor_gt 0.0879
_refine_ls_shift/su_max 0.003
_refine_ls_shift/su_mean 0.001
_refine_ls_structure_factor_coef Fsqd
_refine_ls_weighting_details 'calc w=1/[\s^2^(Fo^2^)+(0.1709P)^2^+1.3157P] where P=(Fo^2^+2Fc^2^)/3'
_refine_ls_weighting_scheme calc
_refine_ls_wR_factor_gt 0.2533
_refine_ls_wR_factor_ref 0.2614
_reflns_number_gt 2791
_reflns_number_total 3089
_reflns_threshold_expression >2sigma(I)
_cod_data_source_file b920786b.txt
_cod_data_source_block sslambdaL5Ti(OiPr)2
_cod_depositor_comments
;
The following automatic conversions were performed:

'_symmetry_cell_setting' value 'Tetragonal' changed to 'tetragonal'
according to /home/saulius/struct/CIF-dictionaries/cif_core.dic
dictionary named 'cif_core.dic' version 2.4.2 from 2011-04-26.

Automatic conversion script
Id: cif_fix_values 1891 2012-01-12 08:04:46Z andrius 
;
_cod_original_sg_symbol_H-M P4(3)2(1)2
_cod_database_code 7024744

loop_
_symmetry_equiv_pos_as_xyz
'x, y, z'
'-x, -y, z+1/2'
'-y+1/2, x+1/2, z+3/4'
'y+1/2, -x+1/2, z+1/4'
'-x+1/2, y+1/2, -z+3/4'
'x+1/2, -y+1/2, -z+1/4'
'y, x, -z'
'-y, -x, -z+1/2'

loop_
_atom_site_label
_atom_site_type_symbol
_atom_site_fract_x
_atom_site_fract_y
_atom_site_fract_z
_atom_site_U_iso_or_equiv
_atom_site_adp_type
_atom_site_occupancy
_atom_site_symmetry_multiplicity
_atom_site_calc_flag
_atom_site_refinement_flags
C1 C 0.4597(5) 0.1488(4) 0.06771(15) 0.0669(12) Uani 1 1 d .
C2 C 0.5600(7) 0.0530(5) 0.0758(2) 0.0855(19) Uani 1 1 d .
H2 H 0.6282 0.0402 0.0528 0.103 Uiso 1 1 calc R
C3 C 0.5606(9) -0.0224(5) 0.1165(2) 0.109(3) Uani 1 1 d .
H3 H 0.6293 -0.0866 0.1211 0.130 Uiso 1 1 calc R
C4 C 0.4642(10) -0.0071(6) 0.1508(2) 0.105(3) Uani 1 1 d .
C5 C 0.3617(10) 0.0849(5) 0.14285(18) 0.100(2) Uani 1 1 d .
H5 H 0.2927 0.0946 0.1657 0.120 Uiso 1 1 calc R
C6 C 0.3594(7) 0.1629(4) 0.10186(17) 0.0777(15) Uani 1 1 d .
C7 C 0.4655(15) -0.0909(8) 0.1960(2) 0.158(5) Uani 1 1 d .
H7A H 0.5264 -0.1667 0.1920 0.237 Uiso 1 1 calc R
H7B H 0.3752 -0.1241 0.2025 0.237 Uiso 1 1 calc R
H7C H 0.4957 -0.0357 0.2226 0.237 Uiso 1 1 calc R
C8 C 0.2445(7) 0.2620(4) 0.09572(18) 0.0828(16) Uani 1 1 d .
H8A H 0.1681 0.2335 0.1156 0.099 Uiso 1 1 calc R
H8B H 0.2736 0.3513 0.1068 0.099 Uiso 1 1 calc R
C9 C 0.1492(4) 0.1417(4) 0.0270(2) 0.0755(13) Uani 1 1 d .
H9 H 0.2151 0.0706 0.0356 0.091 Uiso 1 1 calc R
C10 C 0.0160(6) 0.1019(6) 0.0468(3) 0.117(3) Uani 1 1 d .
H10A H -0.0506 0.1716 0.0389 0.141 Uiso 1 1 calc R
H10B H 0.0223 0.0963 0.0817 0.141 Uiso 1 1 calc R
C11 C -0.0315(7) -0.0317(7) 0.0274(4) 0.154(5) Uani 1 1 d .
H11A H -0.1229 -0.0501 0.0391 0.185 Uiso 1 1 calc R
H11B H 0.0279 -0.1037 0.0391 0.185 Uiso 1 1 calc R
C12 C 0.4231(10) 0.6087(6) 0.0529(4) 0.145(4) Uani 1 1 d D
H12 H 0.3679 0.6061 0.0825 0.174 Uiso 1 1 calc R
C13 C 0.5480(13) 0.6341(10) 0.0825(6) 0.236(10) Uani 1 1 d D
H13A H 0.5228 0.6763 0.1125 0.354 Uiso 1 1 calc R
H13B H 0.6085 0.6934 0.0650 0.354 Uiso 1 1 calc R
H13C H 0.5931 0.5491 0.0889 0.354 Uiso 1 1 calc R
C14 C 0.3476(12) 0.7297(6) 0.0364(5) 0.182(6) Uani 1 1 d D
H14A H 0.2598 0.7025 0.0246 0.273 Uiso 1 1 calc R
H14B H 0.3977 0.7738 0.0110 0.273 Uiso 1 1 calc R
H14C H 0.3362 0.7918 0.0630 0.273 Uiso 1 1 calc R
N1 N 0.2006(4) 0.2716(3) 0.04546(16) 0.0682(11) Uani 1 1 d .
H1N H 0.142(6) 0.340(6) 0.0476(18) 0.082 Uiso 1 1 d .
O1 O 0.4624(3) 0.2187(4) 0.02852(11) 0.0681(9) Uani 1 1 d .
O2 O 0.3925(5) 0.4887(4) 0.04439(13) 0.0874(13) Uani 1 1 d .
Ti1 Ti 0.36169(7) 0.36169(7) 0.0000 0.0596(4) Uani 1 2 d S

loop_
_atom_site_aniso_label
_atom_site_aniso_U_11
_atom_site_aniso_U_22
_atom_site_aniso_U_33
_atom_site_aniso_U_23
_atom_site_aniso_U_13
_atom_site_aniso_U_12
C1 0.091(3) 0.047(2) 0.063(2) -0.0153(18) -0.025(2) 0.009(2)
C2 0.107(4) 0.066(3) 0.084(3) -0.021(2) -0.056(3) 0.010(3)
C3 0.152(7) 0.049(3) 0.125(5) -0.015(3) -0.088(5) 0.005(3)
C4 0.180(8) 0.053(3) 0.080(3) 0.010(3) -0.045(4) -0.026(4)
C5 0.189(7) 0.045(2) 0.065(3) -0.001(2) -0.006(4) -0.019(4)
C6 0.134(5) 0.0364(18) 0.063(2) -0.0028(16) -0.005(3) -0.001(2)
C7 0.296(15) 0.077(4) 0.101(5) 0.029(4) -0.078(7) -0.029(7)
C8 0.130(5) 0.040(2) 0.078(3) -0.001(2) 0.031(3) 0.007(2)
C9 0.056(2) 0.0359(18) 0.134(4) 0.006(2) 0.011(3) 0.0010(17)
C10 0.074(4) 0.057(3) 0.221(9) 0.031(4) 0.047(5) -0.002(2)
C11 0.057(3) 0.062(4) 0.344(17) 0.055(8) 0.001(7) -0.015(2)
C12 0.173(9) 0.063(4) 0.199(10) -0.017(5) -0.069(8) 0.007(4)
C13 0.257(16) 0.102(7) 0.349(19) -0.059(9) -0.210(16) 0.059(9)
C14 0.202(12) 0.073(4) 0.270(13) 0.041(6) -0.130(11) -0.042(6)
N1 0.067(2) 0.0353(15) 0.102(3) 0.0079(17) 0.021(2) 0.0051(14)
O1 0.0623(18) 0.074(2) 0.0681(17) 0.0009(15) -0.0130(14) 0.0087(15)
O2 0.120(3) 0.0604(19) 0.082(2) 0.0101(17) -0.027(2) -0.028(2)
Ti1 0.0566(4) 0.0566(4) 0.0655(6) 0.0096(4) -0.0096(4) -0.0134(5)

loop_
_atom_type_symbol
_atom_type_description
_atom_type_scat_dispersion_real
_atom_type_scat_dispersion_imag
_atom_type_scat_source
C C 0.0033 0.0016 'International Tables Vol C Tables 4.2.6.8 and 6.1.1.4'
H H 0.0000 0.0000 'International Tables Vol C Tables 4.2.6.8 and 6.1.1.4'
N N 0.0061 0.0033 'International Tables Vol C Tables 4.2.6.8 and 6.1.1.4'
O O 0.0106 0.0060 'International Tables Vol C Tables 4.2.6.8 and 6.1.1.4'
Ti Ti 0.2776 0.4457 'International Tables Vol C Tables 4.2.6.8 and 6.1.1.4'

loop_
_geom_angle_atom_site_label_1
_geom_angle_atom_site_label_2
_geom_angle_atom_site_label_3
_geom_angle
_geom_angle_site_symmetry_1
_geom_angle_site_symmetry_3
O1 C1 C6 122.9(4) . .
O1 C1 C2 119.1(5) . .
C6 C1 C2 117.9(5) . .
C3 C2 C1 120.9(7) . .
C3 C2 H2 119.6 . .
C1 C2 H2 119.6 . .
C4 C3 C2 121.6(6) . .
C4 C3 H3 119.2 . .
C2 C3 H3 119.2 . .
C3 C4 C5 118.5(5) . .
C3 C4 C7 121.4(9) . .
C5 C4 C7 120.1(9) . .
C6 C5 C4 120.9(7) . .
C6 C5 H5 119.5 . .
C4 C5 H5 119.5 . .
C5 C6 C1 120.2(6) . .
C5 C6 C8 118.0(6) . .
C1 C6 C8 121.8(4) . .
C4 C7 H7A 109.5 . .
C4 C7 H7B 109.5 . .
H7A C7 H7B 109.5 . .
C4 C7 H7C 109.5 . .
H7A C7 H7C 109.5 . .
H7B C7 H7C 109.5 . .
N1 C8 C6 111.9(4) . .
N1 C8 H8A 109.2 . .
C6 C8 H8A 109.2 . .
N1 C8 H8B 109.2 . .
C6 C8 H8B 109.2 . .
H8A C8 H8B 107.9 . .
N1 C9 C10 114.1(5) . .
N1 C9 C9 108.8(3) . 7
C10 C9 C9 109.9(5) . 7
N1 C9 H9 108.0 . .
C10 C9 H9 108.0 . .
C9 C9 H9 108.0 7 .
C9 C10 C11 112.3(6) . .
C9 C10 H10A 109.2 . .
C11 C10 H10A 109.2 . .
C9 C10 H10B 109.2 . .
C11 C10 H10B 109.2 . .
H10A C10 H10B 107.9 . .
C10 C11 C11 111.0(6) . 7
C10 C11 H11A 109.4 . .
C11 C11 H11A 109.4 7 .
C10 C11 H11B 109.4 . .
C11 C11 H11B 109.4 7 .
H11A C11 H11B 108.0 . .
O2 C12 C14 125.9(6) . .
O2 C12 C13 117.5(6) . .
C14 C12 C13 116.5(6) . .
O2 C12 H12 90.1 . .
C14 C12 H12 90.1 . .
C13 C12 H12 90.1 . .
C12 C13 H13A 109.5 . .
C12 C13 H13B 109.5 . .
H13A C13 H13B 109.5 . .
C12 C13 H13C 109.5 . .
H13A C13 H13C 109.5 . .
H13B C13 H13C 109.5 . .
C12 C14 H14A 109.5 . .
C12 C14 H14B 109.5 . .
H14A C14 H14B 109.5 . .
C12 C14 H14C 109.5 . .
H14A C14 H14C 109.5 . .
H14B C14 H14C 109.5 . .
C8 N1 C9 112.2(4) . .
C8 N1 Ti1 111.0(4) . .
C9 N1 Ti1 113.4(3) . .
C8 N1 H1N 100(3) . .
C9 N1 H1N 117(4) . .
Ti1 N1 H1N 102(4) . .
C1 O1 Ti1 137.7(3) . .
C12 O2 Ti1 147.2(6) . .
O2 Ti1 O2 103.9(3) . 7
O2 Ti1 O1 92.76(17) . 7
O2 Ti1 O1 98.24(16) 7 7
O2 Ti1 O1 98.24(16) . .
O2 Ti1 O1 92.76(17) 7 .
O1 Ti1 O1 162.1(2) 7 .
O2 Ti1 N1 165.0(2) . 7
O2 Ti1 N1 90.50(18) 7 7
O1 Ti1 N1 80.74(15) 7 7
O1 Ti1 N1 85.15(15) . 7
O2 Ti1 N1 90.50(18) . .
O2 Ti1 N1 165.0(2) 7 .
O1 Ti1 N1 85.15(15) 7 .
O1 Ti1 N1 80.74(15) . .
N1 Ti1 N1 75.6(2) 7 .

loop_
_geom_bond_atom_site_label_1
_geom_bond_atom_site_label_2
_geom_bond_distance
_geom_bond_site_symmetry_2
C1 O1 1.309(6) .
C1 C6 1.399(8) .
C1 C2 1.407(7) .
C2 C3 1.375(8) .
C2 H2 0.9500 .
C3 C4 1.375(12) .
C3 H3 0.9500 .
C4 C5 1.396(12) .
C4 C7 1.528(8) .
C5 C6 1.396(7) .
C5 H5 0.9500 .
C6 C8 1.529(9) .
C7 H7A 0.9800 .
C7 H7B 0.9800 .
C7 H7C 0.9800 .
C8 N1 1.488(7) .
C8 H8A 0.9900 .
C8 H8B 0.9900 .
C9 N1 1.493(6) .
C9 C10 1.498(7) .
C9 C9 1.530(12) 7
C9 H9 1.0000 .
C10 C11 1.521(11) .
C10 H10A 0.9900 .
C10 H10B 0.9900 .
C11 C11 1.55(2) 7
C11 H11A 0.9900 .
C11 H11B 0.9900 .
C12 O2 1.262(7) .
C12 C14 1.501(5) .
C12 C13 1.525(5) .
C12 H12 1.0000 .
C13 H13A 0.9800 .
C13 H13B 0.9800 .
C13 H13C 0.9800 .
C14 H14A 0.9800 .
C14 H14B 0.9800 .
C14 H14C 0.9800 .
N1 Ti1 2.249(4) .
N1 H1N 0.90(6) .
O1 Ti1 1.927(3) .
O2 Ti1 1.811(4) .
Ti1 O2 1.811(4) 7
Ti1 O1 1.927(3) 7
Ti1 N1 2.249(4) 7
